data_2022262
loop_
_publ_author_name
'Khalaj, Mehdi'
'Olyaei, Abolfazl'
'Sadeghpour, Mahdieh'
'Lalegani, Arash'
'Lipkowski, Janusz'
'Lough, Alan J.'

_publ_section_title
;
 Platinum(II) complex with
 4-nitro-<i>N</i>-(pyridin-2-ylmethylidene)aniline: synthesis,
 characterization, crystal structure and antioxidant activity
;
_journal_coeditor_code DV3003
_journal_issue 11
_journal_name_full 'Acta Crystallographica Section C'
_journal_page_first
;
;
_journal_paper_doi 10.1107/S205322962001308X
_journal_volume 76
_journal_year 2020
_chemical_formula_iupac '[Pt Cl2 (C12 H9 N3 O2)], 0.5C2 H3 N'
_chemical_formula_moiety 'C12 H9 Cl2 N3 O2 Pt, 0.5(C2 H3 N)'
_chemical_formula_sum 'C13 H10.5 Cl2 N3.5 O2 Pt'
_chemical_formula_weight 513.74
_chemical_name_systematic
'Dichlorido[(<i>E</i>)-4-nitro-<i>N</i>-(pyridin-2-ylmethylidene)aniline]platinum(II) acetonitrile hemisolvate'
_space_group_crystal_system orthorhombic
_space_group_IT_number 20
_space_group_name_Hall 'C 2c 2'
_space_group_name_H-M_alt 'C 2 2 21'
_atom_sites_solution_hydrogens geom
_atom_sites_solution_primary direct
_audit_creation_method SHELXL-2018/3
_cell_angle_alpha 90
_cell_angle_beta 90
_cell_angle_gamma 90
_cell_formula_units_Z 8
_cell_length_a 7.4469(2)
_cell_length_b 27.9271(11)
_cell_length_c 14.3092(5)
_cell_measurement_reflns_used 15181
_cell_measurement_temperature 147(2)
_cell_measurement_theta_max 27.5
_cell_measurement_theta_min 2.8
_cell_volume 2975.89(18)
_computing_cell_refinement
;
DENZO-SMN (Otwinowski & Minor, 1997)
;
_computing_data_collection
;
COLLECT (Nonius, 2002)
;
_computing_data_reduction
;
DENZO-SMN (Otwinowski & Minor, 1997)
;
_computing_molecular_graphics
;
PLATON (Spek, 2020)
;
_computing_publication_material SHELXL
_computing_structure_refinement
;
SHELXL2018 (Sheldrick, 2015)
;
_computing_structure_solution
;
SIR92 (Altomare <i>et al.</i>,  1994)
;
_diffrn_ambient_temperature 147(2)
_diffrn_detector_area_resol_mean 9
_diffrn_measured_fraction_theta_full 0.999
_diffrn_measured_fraction_theta_max 0.998
_diffrn_measurement_device_type 'Nonius KappaCCD'
_diffrn_measurement_method '\f scans and \w scans with \k offsets'
_diffrn_radiation_type MoK\a
_diffrn_radiation_wavelength 0.71073
_diffrn_reflns_av_R_equivalents 0.0722
_diffrn_reflns_av_unetI/netI 0.0627
_diffrn_reflns_limit_h_max 9
_diffrn_reflns_limit_h_min -9
_diffrn_reflns_limit_k_max 36
_diffrn_reflns_limit_k_min -36
_diffrn_reflns_limit_l_max 18
_diffrn_reflns_limit_l_min -18
_diffrn_reflns_number 15181
_diffrn_reflns_theta_full 25.242
_diffrn_reflns_theta_max 27.491
_diffrn_reflns_theta_min 2.831
_diffrn_source 'fine-focus sealed tube'
_exptl_absorpt_coefficient_mu 9.798
_exptl_absorpt_correction_T_max 0.570
_exptl_absorpt_correction_T_min 0.385
_exptl_absorpt_correction_type multi-scan
_exptl_absorpt_process_details
;
(SORTAV; Blessing, 1995)
;
_exptl_crystal_colour red
_exptl_crystal_density_diffrn 2.293
_exptl_crystal_description needle
_exptl_crystal_F_000 1928
_exptl_crystal_size_max 0.100
_exptl_crystal_size_mid 0.060
_exptl_crystal_size_min 0.060
_refine_diff_density_max 1.777
_refine_diff_density_min -0.811
_refine_ls_abs_structure_details
;
Flack <i>x</i> determined using 1041 quotients [(I+)-(I-)]/[(I+)+(I-)]
(Parsons <i>et al.</i>,  2013)
;
_refine_ls_abs_structure_Flack -0.030(8)
_refine_ls_extinction_method none
_refine_ls_goodness_of_fit_ref 1.078
_refine_ls_hydrogen_treatment constr
_refine_ls_matrix_type full
_refine_ls_number_parameters 227
_refine_ls_number_reflns 3418
_refine_ls_number_restraints 30
_refine_ls_restrained_S_all 1.077
_refine_ls_R_factor_all 0.0598
_refine_ls_R_factor_gt 0.0394
_refine_ls_shift/su_max 0.000
_refine_ls_shift/su_mean 0.000
_refine_ls_structure_factor_coef Fsqd
_refine_ls_weighting_details 'w=1/[\s^2^(Fo^2^)+(0.0106P)^2^+24.5578P] where P=(Fo^2^+2Fc^2^)/3'
_refine_ls_weighting_scheme calc
_refine_ls_wR_factor_gt 0.0622
_refine_ls_wR_factor_ref 0.0687
_reflns_number_gt 2830
_reflns_number_total 3418
_reflns_threshold_expression 'I > 2\s(I)'
_cod_data_source_file dv3003sup1.cif
_cod_data_source_block I
_cod_original_formula_sum 'C13 H10.50 Cl2 N3.50 O2 Pt'
_cod_database_code 2022262
_shelx_space_group_comment
;
The symmetry employed for this shelxl refinement is uniquely defined
by the following loop, which should always be used as a source of
symmetry information in preference to the above space-group names.
They are only intended as comments.
;
_shelx_estimated_absorpt_t_min 0.441
_shelx_estimated_absorpt_t_max 0.591

loop_
_space_group_symop_operation_xyz
'x, y, z'
'-x, -y, z+1/2'
'x, -y, -z'
'-x, y, -z+1/2'
'x+1/2, y+1/2, z'
'-x+1/2, -y+1/2, z+1/2'
'x+1/2, -y+1/2, -z'
'-x+1/2, y+1/2, -z+1/2'

loop_
_atom_site_type_symbol
_atom_site_label
_atom_site_fract_x
_atom_site_fract_y
_atom_site_fract_z
_atom_site_U_iso_or_equiv
_atom_site_adp_type
_atom_site_calc_flag
_atom_site_occupancy
_atom_site_disorder_assembly
_atom_site_disorder_group
Pt Pt1 0.31897(6) 0.81317(2) 0.15900(3) 0.02861(13) Uani d 1 . .
Cl Cl1 0.3837(5) 0.87583(12) 0.0619(2) 0.0435(9) Uani d 1 . .
Cl Cl2 0.4380(4) 0.76332(12) 0.04850(19) 0.0339(7) Uani d 1 . .
O O1 0.313(5) 0.5360(8) 0.2850(18) 0.065(7) Uani d 0.60(4) A 1
O O2 0.154(4) 0.5415(8) 0.155(2) 0.070(7) Uani d 0.60(4) A 1
O O1A 0.206(7) 0.5368(14) 0.274(3) 0.066(8) Uani d 0.40(4) A 2
O O2A 0.247(6) 0.5498(11) 0.131(2) 0.066(9) Uani d 0.40(4) A 2
N N1 0.2324(12) 0.8557(4) 0.2639(6) 0.028(2) Uani d 1 . .
N N2 0.2458(11) 0.7621(3) 0.2534(6) 0.022(2) Uani d 1 . .
N N3 0.2263(18) 0.5612(5) 0.2186(10) 0.059(4) Uani d 1 . .
C C1 0.2284(17) 0.9030(5) 0.2676(9) 0.041(3) Uani d 1 . .
H H1A 0.264033 0.920798 0.214200 0.049 Uiso calc 1 . .
C C2 0.1730(18) 0.9275(4) 0.3478(9) 0.043(3) Uani d 1 . .
H H2A 0.173181 0.961510 0.348509 0.051 Uiso calc 1 . .
C C3 0.1189(17) 0.9029(5) 0.4249(9) 0.042(3) Uani d 1 . .
H H3A 0.077882 0.919350 0.478955 0.051 Uiso calc 1 . .
C C4 0.1249(16) 0.8529(4) 0.4229(8) 0.032(3) Uani d 1 . .
H H4A 0.090668 0.834780 0.476228 0.039 Uiso calc 1 . .
C C5 0.1813(15) 0.8303(3) 0.3423(8) 0.029(2) Uani d 1 . .
C C6 0.1893(14) 0.7798(4) 0.3320(7) 0.027(2) Uani d 1 . .
H H6A 0.153921 0.759318 0.381733 0.032 Uiso calc 1 . .
C C8 0.3035(14) 0.6822(4) 0.3167(7) 0.031(2) Uani d 1 . .
H H8A 0.346746 0.696473 0.372599 0.037 Uiso calc 1 . .
C C9 0.2971(17) 0.6333(4) 0.3091(8) 0.036(3) Uani d 1 . .
H H9A 0.333057 0.613405 0.359668 0.043 Uiso calc 1 . .
C C10 0.2366(16) 0.6133(4) 0.2253(9) 0.034(3) Uani d 1 . .
C C11 0.1787(16) 0.6409(4) 0.1522(8) 0.034(2) Uani d 1 . .
H H11A 0.134526 0.626370 0.096726 0.041 Uiso calc 1 . .
C C12 0.1855(13) 0.6899(4) 0.1604(7) 0.028(2) Uani d 1 . .
H H12A 0.148294 0.709494 0.109675 0.034 Uiso calc 1 . .
C C13 0.2472(14) 0.7110(4) 0.2433(8) 0.027(3) Uani d 1 . .
C C1S -0.398(3) 1.003(5) 0.503(13) 0.060(10) Uani d 0.5 B -1
H H1S1 -0.463091 0.972649 0.492814 0.090 Uiso calc 0.5 B -1
H H1S2 -0.413320 1.023625 0.448778 0.090 Uiso calc 0.5 B -1
H H1S3 -0.446101 1.018662 0.558883 0.090 Uiso calc 0.5 B -1
C C2S -0.214(4) 0.9929(19) 0.516(4) 0.065(10) Uani d 0.5 B -1
N N1S -0.059(4) 0.9897(12) 0.537(2) 0.081(10) Uani d 0.5 B -1

loop_
_atom_site_aniso_label
_atom_site_aniso_U_11
_atom_site_aniso_U_22
_atom_site_aniso_U_33
_atom_site_aniso_U_12
_atom_site_aniso_U_13
_atom_site_aniso_U_23
Pt1 0.0293(2) 0.0323(2) 0.02423(19) 0.0004(2) -0.0009(2) 0.0042(2)
Cl1 0.054(2) 0.038(2) 0.0379(18) 0.0005(15) 0.0075(15) 0.0145(16)
Cl2 0.0364(17) 0.0437(19) 0.0216(15) 0.0011(14) 0.0008(12) 0.0010(13)
O1 0.11(2) 0.027(9) 0.061(12) 0.004(15) -0.009(16) 0.006(8)
O2 0.110(18) 0.036(10) 0.066(14) -0.025(11) -0.021(14) -0.003(11)
O1A 0.11(2) 0.039(13) 0.046(13) -0.010(19) -0.014(19) 0.011(11)
O2A 0.11(2) 0.023(14) 0.069(18) 0.009(14) 0.051(16) 0.022(12)
N1 0.032(6) 0.027(6) 0.025(5) 0.008(4) -0.006(4) 0.003(4)
N2 0.019(5) 0.033(6) 0.014(5) -0.004(4) -0.003(4) 0.001(4)
N3 0.065(9) 0.050(8) 0.062(9) -0.002(7) 0.025(8) 0.005(8)
C1 0.046(9) 0.044(9) 0.033(7) 0.004(6) -0.002(6) 0.006(6)
C2 0.053(7) 0.036(7) 0.039(7) -0.001(7) 0.002(9) -0.001(6)
C3 0.045(8) 0.046(9) 0.036(7) 0.009(6) -0.008(6) -0.011(7)
C4 0.036(7) 0.035(8) 0.026(6) -0.006(6) -0.007(5) 0.004(6)
C5 0.028(5) 0.031(6) 0.027(5) 0.001(5) 0.012(7) 0.000(5)
C6 0.019(5) 0.041(6) 0.019(5) -0.005(5) -0.010(6) 0.007(5)
C8 0.026(5) 0.037(6) 0.029(6) 0.001(6) -0.004(5) 0.004(5)
C9 0.041(7) 0.035(7) 0.033(7) 0.001(6) 0.008(6) 0.005(5)
C10 0.041(8) 0.028(7) 0.035(7) -0.007(5) 0.009(5) 0.001(6)
C11 0.031(5) 0.034(6) 0.038(6) -0.005(6) 0.003(8) -0.004(6)
C12 0.024(4) 0.038(6) 0.023(4) 0.003(6) 0.002(5) 0.004(6)
C13 0.029(6) 0.031(7) 0.020(6) -0.006(5) 0.002(4) 0.008(5)
C1S 0.077(14) 0.02(3) 0.08(2) -0.01(3) 0.00(3) -0.004(15)
C2S 0.073(15) 0.03(2) 0.09(2) -0.015(18) 0.00(2) -0.035(16)
N1S 0.069(16) 0.07(2) 0.10(3) -0.010(16) 0.003(16) -0.055(19)

loop_
_atom_type_symbol
_atom_type_description
_atom_type_scat_dispersion_real
_atom_type_scat_dispersion_imag
_atom_type_scat_source
C C 0.0033 0.0016 'International Tables Vol C Tables 4.2.6.8 and 6.1.1.4'
H H 0.0000 0.0000 'International Tables Vol C Tables 4.2.6.8 and 6.1.1.4'
Cl Cl 0.1484 0.1585 'International Tables Vol C Tables 4.2.6.8 and 6.1.1.4'
N N 0.0061 0.0033 'International Tables Vol C Tables 4.2.6.8 and 6.1.1.4'
O O 0.0106 0.0060 'International Tables Vol C Tables 4.2.6.8 and 6.1.1.4'
Pt Pt -1.7033 8.3905 'International Tables Vol C Tables 4.2.6.8 and 6.1.1.4'

loop_
_geom_angle_atom_site_label_1
_geom_angle_atom_site_label_2
_geom_angle_atom_site_label_3
_geom_angle_site_symmetry_1
_geom_angle_site_symmetry_3
_geom_angle
_geom_angle_publ_flag
N1 Pt1 N2 . . 80.4(4) y
N1 Pt1 Cl1 . . 93.9(3) y
N2 Pt1 Cl1 . . 174.1(3) y
N1 Pt1 Cl2 . . 174.9(3) y
N2 Pt1 Cl2 . . 97.8(3) y
Cl1 Pt1 Cl2 . . 87.94(12) y
C1 N1 C5 . . 118.4(10) ?
C1 N1 Pt1 . . 128.7(9) y
C5 N1 Pt1 . . 112.8(7) y
C6 N2 C13 . . 118.0(9) ?
C6 N2 Pt1 . . 113.3(8) y
C13 N2 Pt1 . . 128.8(7) y
O1A N3 O2A . . 126(3) ?
O2 N3 O1 . . 120.8(19) ?
O1A N3 C10 . . 127(3) ?
O2 N3 C10 . . 122.3(17) ?
O2A N3 C10 . . 107.6(19) ?
O1 N3 C10 . . 116.8(16) ?
N1 C1 C2 . . 121.9(12) ?
N1 C1 H1A . . 119.0 ?
C2 C1 H1A . . 119.0 ?
C3 C2 C1 . . 120.3(12) ?
C3 C2 H2A . . 119.8 ?
C1 C2 H2A . . 119.8 ?
C2 C3 C4 . . 118.6(12) ?
C2 C3 H3A . . 120.7 ?
C4 C3 H3A . . 120.7 ?
C5 C4 C3 . . 119.0(11) ?
C5 C4 H4A . . 120.5 ?
C3 C4 H4A . . 120.5 ?
C4 C5 N1 . . 121.7(10) ?
C4 C5 C6 . . 123.7(11) ?
N1 C5 C6 . . 114.6(10) ?
N2 C6 C5 . . 118.8(10) ?
N2 C6 H6A . . 120.6 ?
C5 C6 H6A . . 120.6 ?
C9 C8 C13 . . 120.5(11) ?
C9 C8 H8A . . 119.8 ?
C13 C8 H8A . . 119.8 ?
C8 C9 C10 . . 118.5(11) ?
C8 C9 H9A . . 120.8 ?
C10 C9 H9A . . 120.8 ?
C11 C10 C9 . . 122.2(12) ?
C11 C10 N3 . . 119.6(12) ?
C9 C10 N3 . . 118.1(12) ?
C10 C11 C12 . . 118.9(11) ?
C10 C11 H11A . . 120.5 ?
C12 C11 H11A . . 120.5 ?
C11 C12 C13 . . 120.2(11) ?
C11 C12 H12A . . 119.9 ?
C13 C12 H12A . . 119.9 ?
C8 C13 C12 . . 119.7(11) ?
C8 C13 N2 . . 120.1(10) ?
C12 C13 N2 . . 120.2(10) ?
C2S C1S H1S1 . . 109.5 ?
C2S C1S H1S2 . . 109.5 ?
H1S1 C1S H1S2 . . 109.5 ?
C2S C1S H1S3 . . 109.5 ?
H1S1 C1S H1S3 . . 109.5 ?
H1S2 C1S H1S3 . . 109.5 ?
N1S C2S C1S . . 171(9) ?

loop_
_geom_bond_atom_site_label_1
_geom_bond_atom_site_label_2
_geom_bond_site_symmetry_2
_geom_bond_distance
_geom_bond_publ_flag
Pt1 N1 . 2.021(10) y
Pt1 N2 . 2.039(9) y
Pt1 Cl1 . 2.286(3) y
Pt1 Cl2 . 2.286(3) y
O1 N3 . 1.35(3) ?
O2 N3 . 1.19(2) ?
O1A N3 . 1.06(4) ?
O2A N3 . 1.30(4) ?
N1 C1 . 1.320(15) ?
N1 C5 . 1.382(14) ?
N2 C6 . 1.298(13) ?
N2 C13 . 1.434(15) ?
N3 C10 . 1.459(18) ?
C1 C2 . 1.399(17) ?
C1 H1A . 0.9500 ?
C2 C3 . 1.361(17) ?
C2 H2A . 0.9500 ?
C3 C4 . 1.397(17) ?
C3 H3A . 0.9500 ?
C4 C5 . 1.381(15) ?
C4 H4A . 0.9500 ?
C5 C6 . 1.418(14) ?
C6 H6A . 0.9500 ?
C8 C9 . 1.372(16) ?
C8 C13 . 1.389(15) ?
C8 H8A . 0.9500 ?
C9 C10 . 1.397(16) ?
C9 H9A . 0.9500 ?
C10 C11 . 1.369(16) ?
C11 C12 . 1.375(15) ?
C11 H11A . 0.9500 ?
C12 C13 . 1.403(15) ?
C12 H12A . 0.9500 ?
C1S C2S . 1.41(5) ?
C1S H1S1 . 0.9800 ?
C1S H1S2 . 0.9800 ?
C1S H1S3 . 0.9800 ?
C2S N1S . 1.19(4) ?

loop_
_geom_hbond_atom_site_label_D
_geom_hbond_atom_site_label_H
_geom_hbond_atom_site_label_A
_geom_hbond_site_symmetry_A
_geom_hbond_distance_DH
_geom_hbond_distance_HA
_geom_hbond_distance_DA
_geom_hbond_angle_DHA
_geom_hbond_publ_flag
C1 H1A Cl1 . 0.95 2.67 3.252(14) 120.2 yes
C2 H2A O2 8 0.95 2.58 3.44(3) 150.0 yes
C2 H2A O2A 8 0.95 2.55 3.48(3) 165.3 yes
C4 H4A Cl2 6_565 0.95 2.94 3.739(13) 143.1 yes
C6 H6A Cl2 6_565 0.95 2.56 3.456(11) 156.9 yes
C8 H8A Cl2 4_655 0.95 2.71 3.544(12) 147.3 yes
C11 H11A Cl1 7_465 0.95 2.94 3.799(13) 150.9 yes
C12 H12A Cl2 7_465 0.95 2.86 3.746(11) 156.7 yes
C1S H1S1 Cl1 4 0.98 2.88 3.67(14) 138.2 yes
C1S H1S3 Cl1 2_575 0.98 2.98 3.50(14) 113.8 yes
C1S H1S2 O2 8_455 0.97 2.38 3.15(15) 135 yes

_cod_database_fobs_code 2022262
